data_7701296
loop_
_publ_author_name
'Fugel, Malte'
'Ponomarenko, Maksym'
'Hesse, Maxie F.'
'Malaspina, Lorraine Andrade'
'Kleemiss, Florian'
'Sugimoto, Kunihisa'
'Genoni, Alessandro'
'R\"oschenthaler, Gerd-Volker'
'Grabowsky, Simon'

_publ_section_title
;
 Complementary bonding analysis of the N -- Si interaction in
 pentacoordinated silicon compounds using quantum crystallography
;
_journal_name_full 'Dalton Transactions'
_journal_paper_doi 10.1039/C9DT02772F
_journal_year 2019
_chemical_formula_moiety 'C20 H22 F N Si'
_chemical_formula_sum 'C20 H22 F N Si'
_chemical_formula_weight 323.48
_space_group_crystal_system monoclinic
_space_group_IT_number 14
_space_group_name_Hall '-P 2ybc'
_space_group_name_H-M_alt 'P 1 21/c 1'
_symmetry_space_group_name_Hall '-P 2ybc'
_symmetry_space_group_name_H-M 'P 1 21/c 1'
_audit_creation_method 'Olex2, Tonto and manual entries'
_audit_update_record
;
2019-09-27 deposited with the CCDC.    2019-09-30 downloaded from the CCDC.
;
_cell_angle_alpha 90.00
_cell_angle_beta 95.9760(10)
_cell_angle_gamma 90.00
_cell_formula_units_Z 4
_cell_length_a 7.5718(3)
_cell_length_b 17.2362(6)
_cell_length_c 13.0930(5)
_cell_measurement_reflns_used 9903
_cell_measurement_temperature 100(2)
_cell_measurement_theta_max 52.01
_cell_measurement_theta_min 19.68
_cell_volume 1699.47(11)
_computing_data_collection 'Bruker Apex3'
_computing_molecular_graphics 'Olex2 (Dolomanov et al., 2009)'
_computing_publication_material 'Tonto (Jayatilaka 2003)'
_computing_structure_refinement 'Tonto (Jayatilaka 2003)'
_computing_structure_solution 'ShelXT (Sheldrick, 2015)'
_diffrn_ambient_temperature 100(2)
_diffrn_measured_fraction_theta_full 1.000
_diffrn_measured_fraction_theta_max 1.000
_diffrn_measurement_device_type 'Bruker D8 Venture'
_diffrn_measurement_method '\f and \w scans'
_diffrn_radiation_monochromator graphite
_diffrn_radiation_type MoK\a
_diffrn_radiation_wavelength 0.71073
_diffrn_reflns_av_R_equivalents 0.0439
_diffrn_reflns_av_unetI/netI 0.0155
_diffrn_reflns_limit_h_max 13
_diffrn_reflns_limit_h_min -13
_diffrn_reflns_limit_k_max 31
_diffrn_reflns_limit_k_min -30
_diffrn_reflns_limit_l_max 23
_diffrn_reflns_limit_l_min -23
_diffrn_reflns_number 183013
_diffrn_reflns_theta_full 26.00
_diffrn_reflns_theta_max 40.25
_diffrn_reflns_theta_min 2.36
_diffrn_source 'fine-focus sealed tube'
_diffrn_standards_number 0
_exptl_absorpt_coefficient_mu 0.147
_exptl_absorpt_correction_T_max 0.980
_exptl_absorpt_correction_T_min 0.970
_exptl_absorpt_correction_type numerical
_exptl_crystal_colour colourless
_exptl_crystal_density_diffrn 1.264
_exptl_crystal_density_method 'not measured'
_exptl_crystal_description unknown
_exptl_crystal_F_000 688
_exptl_crystal_size_max 0.21
_exptl_crystal_size_mid 0.18
_exptl_crystal_size_min 0.14
_refine_diff_density_max 0.1543
_refine_diff_density_min -0.1851
_refine_diff_density_rms 0.0250
_refine_ls_extinction_method none
_refine_ls_goodness_of_fit_all 2.7307
_refine_ls_goodness_of_fit_gt 1.7307
_refine_ls_hydrogen_treatment refall
_refine_ls_matrix_type full
_refine_ls_number_constraints 0
_refine_ls_number_parameters 406
_refine_ls_number_reflns 9053
_refine_ls_number_restraints 0
_refine_ls_R_factor_all 0.0209
_refine_ls_R_factor_gt 0.0209
_refine_ls_R_Fsqd_factor 0.0266
_refine_ls_shift/su_max 0.0059
_refine_ls_structure_factor_coef F
_refine_ls_weighting_details w=1/\s(F)
_refine_ls_weighting_scheme sigma
_refine_ls_wR_factor_all 0.0132
_refine_ls_wR_factor_gt 0.0132
_reflns_number_gt 8971
_reflns_number_total 10700
_reflns_threshold_expression >2sigma(I)
_cod_data_source_file c9dt02772f2.cif
_cod_data_source_block fluoro_bridged_venture_xwr
_cod_database_code 7701296
_refine_ls_kind 'X-ray wavefunction refinement'
_refine_ls_svd_threshold 0.1E-02
_refine_ls_coordinate_system cartesian
_refine_ls_shift/su_conv_tol 0.0100
_refine_ls_shift/su_max_mean 0.0003
_refine_ls_shift/su_max_par 'H1C Uyy'
_refine_diff_density_max_atom 0.0830
_refine_diff_density_max_atom_tag H8
_refine_diff_density_min_atom -0.0947
_refine_diff_density_min_atom_tag Si1
_refine_diff_density_rms_atom 0.0449

loop_
_space_group_symop_id
_space_group_symop_operation_xyz
1 'x, y, z'
2 '-x, y+1/2, -z+1/2'
3 '-x, -y, -z'
4 'x, -y-1/2, z-1/2'

loop_
_atom_site_aniso_label
_atom_site_aniso_U_11
_atom_site_aniso_U_22
_atom_site_aniso_U_33
_atom_site_aniso_U_23
_atom_site_aniso_U_13
_atom_site_aniso_U_12
Si1 0.0210(1) 0.0115(1) 0.0123(1) 0.0008(1) 0.0016(1) -0.0001(1)
F1 0.0372(1) 0.0168(1) 0.0219(1) 0.0012(1) 0.0126(1) 0.0078(1)
N1 0.0137(1) 0.0178(1) 0.0237(1) 0.0051(1) 0.0034(1) 0.0010(1)
C1 0.0153(1) 0.0123(1) 0.0119(1) 0.0011(1) 0.0036(1) 0.0009(1)
C1A 0.0180(1) 0.0261(2) 0.0504(3) 0.0115(2) 0.0105(2) -0.0012(1)
C1B 0.0174(1) 0.0225(1) 0.0314(2) 0.0062(1) -0.0036(1) 0.0021(1)
C1C 0.0388(2) 0.0213(1) 0.0199(2) -0.0002(1) -0.0064(1) -0.0068(1)
C1D 0.0171(1) 0.0134(1) 0.0147(1) 0.0024(1) 0.0023(1) 0.0012(1)
C2 0.0193(1) 0.0182(1) 0.0144(1) 0.0033(1) 0.0063(1) 0.0021(1)
C2D 0.0221(1) 0.0140(1) 0.0171(1) 0.0023(1) 0.0024(1) -0.0009(1)
C3 0.0197(1) 0.0228(1) 0.0222(1) 0.0098(1) 0.0076(1) 0.0016(1)
C3D 0.0246(1) 0.0158(1) 0.0199(1) 0.0050(1) 0.0059(1) 0.0011(1)
C4 0.0182(1) 0.0176(1) 0.0291(2) 0.0090(1) 0.0034(1) -0.0018(1)
C4D 0.0231(1) 0.0213(1) 0.0175(1) 0.0063(1) 0.0045(1) 0.0056(1)
C5 0.0155(1) 0.0123(1) 0.0227(1) 0.0020(1) -0.0014(1) -0.0005(1)
C5D 0.0192(1) 0.0225(1) 0.0171(1) 0.0033(1) 0.0003(1) 0.0046(1)
C6 0.0224(2) 0.0135(1) 0.0340(2) -0.0033(1) -0.0070(1) 0.0006(1)
C6D 0.0163(1) 0.0172(1) 0.0174(1) 0.0021(1) 0.0008(1) 0.0013(1)
C7 0.0265(2) 0.0196(1) 0.0307(2) -0.0109(1) -0.0077(1) 0.0063(1)
C8 0.0237(2) 0.0235(1) 0.0194(1) -0.0082(1) -0.0005(1) 0.0082(1)
C9 0.0167(1) 0.0164(1) 0.0135(1) -0.0019(1) 0.0023(1) 0.0042(1)
C10 0.0138(1) 0.0121(1) 0.0136(1) 0.0002(1) 0.0015(1) 0.0010(1)
C11 0.0191(1) 0.0200(1) 0.0171(1) 0.0038(1) 0.0078(1) 0.0056(1)
H1A 0.058(4) 0.051(4) 0.080(5) 0.007(3) 0.007(4) -0.013(3)
H1B 0.042(3) 0.047(3) 0.069(4) -0.003(3) -0.021(3) -0.001(3)
H1C 0.167(8) 0.119(6) 0.039(4) 0.025(4) -0.027(5) -0.074(6)
H2 0.050(3) 0.043(3) 0.032(3) -0.002(2) 0.016(3) 0.005(3)
H2A 0.044(3) 0.048(3) 0.070(4) 0.026(3) 0.015(3) 0.001(3)
H2B 0.038(3) 0.047(3) 0.058(4) 0.025(3) -0.004(3) 0.003(3)
H2C 0.083(5) 0.041(3) 0.079(4) -0.019(3) -0.015(4) -0.013(3)
H2D 0.053(3) 0.030(3) 0.040(3) 0.008(2) -0.001(3) -0.009(2)
H3 0.046(3) 0.051(3) 0.043(3) 0.015(3) 0.018(3) 0.001(3)
H3A 0.038(3) 0.064(4) 0.107(5) 0.018(4) 0.030(3) -0.001(3)
H3B 0.049(3) 0.048(3) 0.062(4) 0.007(3) 0.004(3) 0.022(3)
H3C 0.056(4) 0.094(5) 0.091(5) -0.053(4) -0.025(4) 0.023(4)
H3D 0.062(4) 0.031(3) 0.052(3) 0.010(2) 0.008(3) -0.001(3)
H4 0.048(3) 0.034(3) 0.065(4) 0.016(3) 0.012(3) -0.009(3)
H4D 0.047(3) 0.051(3) 0.035(3) 0.015(3) 0.003(3) 0.007(3)
H5D 0.042(3) 0.049(3) 0.039(3) 0.015(2) -0.006(3) 0.002(3)
H6 0.043(3) 0.021(3) 0.082(4) 0.012(3) -0.020(3) -0.017(2)
H6D 0.041(3) 0.036(3) 0.041(3) -0.001(2) -0.002(2) -0.014(2)
H7 0.057(4) 0.039(3) 0.059(4) -0.021(3) -0.015(3) 0.012(3)
H8 0.046(3) 0.059(4) 0.033(3) -0.011(3) 0.002(3) 0.014(3)
H9 0.043(3) 0.042(3) 0.051(4) 0.005(2) 0.020(3) 0.005(3)
H10 0.053(3) 0.040(3) 0.033(3) 0.009(2) 0.010(3) 0.014(3)

loop_
_atom_site_label
_atom_site_type_symbol
_atom_site_thermal_displace_type
_atom_site_fract_x
_atom_site_fract_y
_atom_site_fract_z
_atom_site_occupancy
_atom_site_U_iso_or_equiv
Si1 Si Uani 0.68722(1) 0.43606(1) 0.19839(1) 1.000 0.0150(1)
F1 F Uani 0.85558(3) 0.39276(1) 0.14878(1) 1.000 0.0246(1)
N1 N Uani 0.44523(3) 0.50088(1) 0.27568(2) 1.000 0.0183(1)
C1 C Uani 0.77366(4) 0.53856(1) 0.18942(2) 1.000 0.0130(1)
C1A C Uani 0.31468(5) 0.44723(2) 0.31269(4) 1.000 0.0310(1)
C1B C Uani 0.34792(5) 0.55656(2) 0.20515(3) 1.000 0.0242(1)
C1C C Uani 0.51338(6) 0.40284(2) 0.09652(3) 1.000 0.0273(1)
C1D C Uani 0.71552(4) 0.38019(2) 0.32197(2) 1.000 0.0150(1)
C2 C Uani 0.86428(4) 0.54882(2) 0.10339(2) 1.000 0.0170(1)
C2D C Uani 0.62443(4) 0.31001(2) 0.33097(2) 1.000 0.0177(1)
C3 C Uani 0.94642(4) 0.61914(2) 0.07980(3) 1.000 0.0212(1)
C3D C Uani 0.65124(4) 0.26507(2) 0.41987(2) 1.000 0.0199(1)
C4 C Uani 0.94508(4) 0.68015(2) 0.14669(3) 1.000 0.0216(1)
C4D C Uani 0.77088(4) 0.28910(2) 0.50190(2) 1.000 0.0205(1)
C5 C Uani 0.85499(4) 0.67401(2) 0.23588(2) 1.000 0.0171(1)
C5D C Uani 0.86500(4) 0.35803(2) 0.49390(2) 1.000 0.0197(1)
C6 C Uani 0.85889(4) 0.73838(2) 0.30356(3) 1.000 0.0240(1)
C6D C Uani 0.83786(4) 0.40260(2) 0.40461(2) 1.000 0.0170(1)
C7 C Uani 0.76695(5) 0.73593(2) 0.38823(3) 1.000 0.0264(1)
C8 C Uani 0.66227(5) 0.67038(2) 0.40445(3) 1.000 0.0224(1)
C9 C Uani 0.65676(4) 0.60599(2) 0.34124(2) 1.000 0.0155(1)
C10 C Uani 0.76128(4) 0.60422(1) 0.25634(2) 1.000 0.0132(1)
C11 C Uani 0.53264(4) 0.54192(2) 0.36584(2) 1.000 0.0183(1)
H1A H Uani 0.2548(7) 0.4133(3) 0.2484(4) 1.000 0.063(3)
H1B H Uani 0.2692(7) 0.5246(3) 0.1453(4) 1.000 0.0546(19)
H1C H Uani 0.5400(10) 0.4280(4) 0.0256(5) 1.000 0.111(4)
H2 H Uani 0.8747(6) 0.4997(3) 0.0514(3) 1.000 0.0408(17)
H2A H Uani 0.3798(7) 0.4066(3) 0.3694(4) 1.000 0.0534(19)
H2B H Uani 0.4409(6) 0.5950(3) 0.1713(4) 1.000 0.0483(19)
H2C H Uani 0.5238(8) 0.3408(3) 0.0858(4) 1.000 0.069(2)
H2D H Uani 0.5304(6) 0.2901(2) 0.2689(3) 1.000 0.0414(17)
H3 H Uani 1.0155(7) 0.6251(3) 0.0095(4) 1.000 0.0457(17)
H3A H Uani 0.2124(7) 0.4801(3) 0.3480(5) 1.000 0.068(2)
H3B H Uani 0.2577(7) 0.5913(3) 0.2461(4) 1.000 0.0531(19)
H3C H Uani 0.3809(8) 0.4154(4) 0.1082(5) 1.000 0.083(3)
H3D H Uani 0.5780(7) 0.2114(3) 0.4247(4) 1.000 0.0482(19)
H4 H Uani 1.0126(6) 0.7344(3) 0.1327(4) 1.000 0.0486(19)
H4D H Uani 0.7924(7) 0.2531(3) 0.5718(3) 1.000 0.0444(17)
H5D H Uani 0.9616(6) 0.3764(3) 0.5577(3) 1.000 0.0441(17)
H6 H Uani 0.9374(6) 0.7898(2) 0.2886(4) 1.000 0.0505(19)
H6D H Uani 0.9125(6) 0.4561(2) 0.3998(3) 1.000 0.0398(17)
H7 H Uani 0.7720(7) 0.7844(3) 0.4408(4) 1.000 0.053(2)
H8 H Uani 0.5795(7) 0.6702(3) 0.4681(3) 1.000 0.0462(19)
H9 H Uani 0.4296(6) 0.5678(3) 0.4092(4) 1.000 0.0443(19)
H10 H Uani 0.6033(6) 0.4980(3) 0.4150(3) 1.000 0.0416(17)

loop_
_atom_type_symbol
_atom_type_description
_atom_type_scat_dispersion_real
_atom_type_scat_dispersion_imag
_atom_type_scat_source
C C 0.0033 0.0016 'International Tables Vol C Tables 4.2.6.8 and 6.1.1.4'
H H 0.0000 0.0000 'International Tables Vol C Tables 4.2.6.8 and 6.1.1.4'
N N 0.0061 0.0033 'International Tables Vol C Tables 4.2.6.8 and 6.1.1.4'
F F 0.0171 0.0103 'International Tables Vol C Tables 4.2.6.8 and 6.1.1.4'
Si Si 0.0817 0.0704 'International Tables Vol C Tables 4.2.6.8 and 6.1.1.4'

loop_
_geom_angle_atom_site_label_1
_geom_angle_atom_site_label_2
_geom_angle_atom_site_label_3
_geom_angle
_geom_angle_publ_flag
F1 Si1 C1 96.34(1) yes
F1 Si1 C1C 95.48(1) yes
F1 Si1 C1D 94.76(1) yes
C1 Si1 C1C 117.75(1) yes
C1 Si1 C1D 121.58(1) yes
C1C Si1 C1D 117.92(2) yes
C1A N1 C1B 107.82(3) yes
C1A N1 C11 107.40(3) yes
C1B N1 C11 110.05(2) yes
Si1 C1 C2 111.86(2) yes
Si1 C1 C10 130.63(2) yes
C2 C1 C10 117.51(2) no
Si1 C1D C2D 120.12(2) yes
Si1 C1D C6D 122.05(2) yes
C2D C1D C6D 117.60(3) no
C1 C2 C3 123.55(3) no
C1D C2D C3D 121.23(3) no
C2 C3 C4 119.14(3) no
C2D C3D C4D 120.28(3) no
C3 C4 C5 120.42(3) no
C3D C4D C5D 119.43(3) no
C4 C5 C6 118.44(3) no
C4 C5 C10 120.41(3) no
C6 C5 C10 121.15(3) no
C4D C5D C6D 119.98(3) no
C5 C6 C7 120.15(3) no
C1D C6D C5D 121.47(3) no
C6 C7 C8 119.21(3) no
C7 C8 C9 122.41(3) no
C8 C9 C10 119.85(3) no
C8 C9 C11 116.17(3) no
C10 C9 C11 123.95(3) no
C1 C10 C5 118.69(2) no
C1 C10 C9 124.46(2) no
C5 C10 C9 116.82(2) no
N1 C11 C9 114.77(2) yes
N1 C1A H1A 108.9(3) no
N1 C1A H2A 110.7(3) no
N1 C1A H3A 110.0(3) no
H1A C1A H2A 107.6(4) no
H1A C1A H3A 110.4(4) no
H2A C1A H3A 109.3(4) no
N1 C1B H1B 108.9(3) no
N1 C1B H2B 110.3(3) no
N1 C1B H3B 110.3(3) no
H1B C1B H2B 110.1(4) no
H1B C1B H3B 108.0(4) no
H2B C1B H3B 109.2(4) no
Si1 C1C H1C 108.4(4) no
Si1 C1C H2C 109.9(3) no
Si1 C1C H3C 116.5(4) no
H1C C1C H2C 105.5(5) no
H1C C1C H3C 108.3(5) no
H2C C1C H3C 107.8(5) no
C1 C2 H2 118.6(2) no
C3 C2 H2 117.8(2) no
C1D C2D H2D 120.2(2) no
C3D C2D H2D 118.6(2) no
C2 C3 H3 121.2(3) no
C4 C3 H3 119.7(3) no
C2D C3D H3D 119.5(3) no
C4D C3D H3D 120.3(3) no
C3 C4 H4 121.1(3) no
C5 C4 H4 118.5(3) no
C3D C4D H4D 120.0(3) no
C5D C4D H4D 120.6(3) no
C4D C5D H5D 119.6(3) no
C6D C5D H5D 120.4(3) no
C5 C6 H6 119.8(3) no
C7 C6 H6 120.0(3) no
C1D C6D H6D 119.6(2) no
C5D C6D H6D 118.9(2) no
C6 C7 H7 120.3(3) no
C8 C7 H7 120.5(3) no
C7 C8 H8 119.6(3) no
C9 C8 H8 118.0(3) no
N1 C11 H9 108.9(3) no
N1 C11 H10 106.9(2) no
C9 C11 H9 107.7(3) no
C9 C11 H10 110.8(2) no
H9 C11 H10 107.7(3) no

loop_
_geom_bond_atom_site_label_1
_geom_bond_atom_site_label_2
_geom_bond_distance
_geom_bond_publ_flag
Si1 F1 1.6662(2) yes
Si1 C1 1.8920(2) yes
Si1 C1C 1.8638(4) yes
Si1 C1D 1.8760(3) yes
N1 C1A 1.4720(4) yes
N1 C1B 1.4748(4) yes
N1 C11 1.4728(4) yes
C1 C2 1.3899(4) no
C1 C10 1.4403(3) no
C1D C2D 1.4035(5) no
C1D C6D 1.4033(4) no
C2 C3 1.4111(5) no
C2D C3D 1.3953(4) no
C3 C4 1.3692(5) no
C3D C4D 1.3940(4) no
C4 C5 1.4164(5) no
C4D C5D 1.3950(5) no
C5 C6 1.4183(5) no
C5 C10 1.4359(4) no
C5D C6D 1.3961(4) no
C6 C7 1.3697(5) no
C7 C8 1.4089(5) no
C8 C9 1.3825(5) no
C9 C10 1.4304(4) no
C9 C11 1.5065(5) no
C1A H1A 1.085(5) no
C1A H2A 1.099(5) no
C1A H3A 1.100(6) no
C1B H1B 1.084(5) no
C1B H2B 1.094(5) no
C1B H3B 1.090(5) no
C1C H1C 1.063(7) no
C1C H2C 1.083(5) no
C1C H3C 1.053(6) no
C2 H2 1.094(5) no
C2D H2D 1.079(4) no
C3 H3 1.110(5) no
C3D H3D 1.084(5) no
C4 H4 1.090(5) no
C4D H4D 1.104(4) no
C5D H5D 1.098(4) no
C6 H6 1.096(4) no
C6D H6D 1.087(4) no
C7 H7 1.081(5) no
C8 H8 1.094(5) no
C11 H9 1.106(5) no
C11 H10 1.096(5) no

loop_
_geom_hbond_atom_site_label_D
_geom_hbond_atom_site_label_H
_geom_hbond_atom_site_label_A
_geom_hbond_distance_DH
_geom_hbond_distance_HA
_geom_hbond_distance_DA
_geom_hbond_angle_DHA
_geom_hbond_site_symmetry_A
_geom_hbond_publ_flag
C2 H2 F1 1.094(5) 2.255(5) 2.7570(4) 105.5(3) . yes
C3 H3 F1 1.110(5) 2.401(5) 3.4901(4) 166.7(4) 3_765 yes
C6 H6 F1 1.096(4) 2.452(4) 3.4443(4) 149.9(4) 2_755 yes

loop_
_geom_torsion_atom_site_label_1
_geom_torsion_atom_site_label_2
_geom_torsion_atom_site_label_3
_geom_torsion_atom_site_label_4
_geom_torsion
_geom_torsion_publ_flag
F1 Si1 C1 C2 34.27(2) no
F1 Si1 C1 C10 -145.03(3) no
C1C Si1 C1 C2 -65.34(3) no
C1C Si1 C1 C10 115.36(3) no
C1D Si1 C1 C2 133.84(2) no
C1D Si1 C1 C10 -45.45(3) no
F1 Si1 C1D C2D -90.51(3) no
F1 Si1 C1D C6D 83.84(3) no
C1 Si1 C1D C2D 169.05(2) no
C1 Si1 C1D C6D -16.60(3) no
C1C Si1 C1D C2D 8.26(3) no
C1C Si1 C1D C6D -177.39(3) no
C1A N1 C11 C9 -173.49(3) no
C1B N1 C11 C9 -56.37(3) no
Si1 C1 C2 C3 -178.21(3) no
C10 C1 C2 C3 1.19(4) no
Si1 C1 C10 C5 174.01(2) no
Si1 C1 C10 C9 -7.97(4) no
C2 C1 C10 C5 -5.25(4) no
C2 C1 C10 C9 172.77(3) no
Si1 C1D C2D C3D 176.15(2) no
C6D C1D C2D C3D 1.55(5) no
Si1 C1D C6D C5D -176.22(2) no
C2D C1D C6D C5D -1.73(5) no
C1 C2 C3 C4 3.06(5) no
C1D C2D C3D C4D -0.36(5) no
C2 C3 C4 C5 -3.05(5) no
C2D C3D C4D C5D -0.70(5) no
C3 C4 C5 C6 179.29(3) no
C3 C4 C5 C10 -1.11(5) no
C3D C4D C5D C6D 0.53(5) no
C4 C5 C6 C7 177.15(3) no
C10 C5 C6 C7 -2.45(5) no
C4 C5 C10 C1 5.33(4) no
C4 C5 C10 C9 -172.85(3) no
C6 C5 C10 C1 -175.09(3) no
C6 C5 C10 C9 6.74(4) no
C4D C5D C6D C1D 0.72(5) no
C5 C6 C7 C8 -2.95(5) no
C6 C7 C8 C9 3.95(6) no
C7 C8 C9 C10 0.60(5) no
C7 C8 C9 C11 -177.49(3) no
C8 C9 C10 C1 176.18(3) no
C8 C9 C10 C5 -5.76(4) no
C11 C9 C10 C1 -5.89(5) no
C11 C9 C10 C5 172.17(3) no
C8 C9 C11 N1 144.52(3) no
C10 C9 C11 N1 -33.48(4) no
